data_1512830
loop_
_publ_author_name
'Gao-Feng Wang'
'Yuan-Zhong Liu'
'Xue-Tai Chen'
'You-Xuan Zheng'
'Zi-Ling Xue'

_publ_section_title
;
 Synthesis, structure and luminescent properties of rhenium(I) carbonyl
 complexes containing pyrimidine-functionalized N-heterocyclic carbenes
;
_journal_name_full
;
Inorganica Chimica Acta
;
_journal_page_first 488
_journal_page_last 493
_journal_paper_doi 10.1016/j.ica.2012.09.008
_journal_volume 394
_journal_year 2013
_chemical_formula_moiety 'C19 H16 Cl N4 O3 Re'
_chemical_formula_sum 'C19 H16 Cl N4 O3 Re'
_chemical_formula_weight 570.01
_space_group_IT_number 14
_symmetry_cell_setting monoclinic
_symmetry_space_group_name_Hall '-P 2ybc'
_symmetry_space_group_name_H-M 'P 1 21/c 1'
_atom_sites_solution_hydrogens geom
_atom_sites_solution_primary direct
_atom_sites_solution_secondary difmap
_cell_angle_alpha 90.00
_cell_angle_beta 95.885(13)
_cell_angle_gamma 90.00
_cell_formula_units_Z 4
_cell_length_a 17.073(14)
_cell_length_b 9.430(8)
_cell_length_c 12.726(10)
_cell_measurement_reflns_used 8305
_cell_measurement_temperature 293(2)
_cell_measurement_theta_max 23
_cell_measurement_theta_min 1.20
_cell_volume 2038(3)
_computing_cell_refinement 'Bruker SMART'
_computing_data_collection 'Bruker SMART'
_computing_data_reduction 'Bruker SAINT'
_computing_molecular_graphics 'Bruker SHELXTL'
_computing_publication_material 'Bruker SHELXTL'
_computing_structure_refinement 'SHELXL-97 (Sheldrick, 2008)'
_computing_structure_solution 'SHELXS-97 (Sheldrick, 2008)'
_diffrn_ambient_temperature 293(2)
_diffrn_measured_fraction_theta_full 0.996
_diffrn_measured_fraction_theta_max 0.996
_diffrn_measurement_device_type 'CCD area detector'
_diffrn_measurement_method 'phi and omega scans'
_diffrn_radiation_monochromator graphite
_diffrn_radiation_source 'fine-focus sealed tube'
_diffrn_radiation_type MoK\a
_diffrn_radiation_wavelength 0.71073
_diffrn_reflns_av_R_equivalents 0.1263
_diffrn_reflns_av_sigmaI/netI 0.0916
_diffrn_reflns_limit_h_max 16
_diffrn_reflns_limit_h_min -20
_diffrn_reflns_limit_k_max 11
_diffrn_reflns_limit_k_min -11
_diffrn_reflns_limit_l_max 15
_diffrn_reflns_limit_l_min -14
_diffrn_reflns_number 10444
_diffrn_reflns_theta_full 25.38
_diffrn_reflns_theta_max 25.38
_diffrn_reflns_theta_min 1.20
_exptl_absorpt_coefficient_mu 6.120
_exptl_absorpt_correction_T_max 0.5525
_exptl_absorpt_correction_T_min 0.2791
_exptl_absorpt_correction_type multi-scan
_exptl_absorpt_process_details sadabs
_exptl_crystal_colour yellow
_exptl_crystal_density_diffrn 1.858
_exptl_crystal_density_method 'not measured'
_exptl_crystal_description prism
_exptl_crystal_F_000 1096
_exptl_crystal_size_max 0.28
_exptl_crystal_size_mid 0.26
_exptl_crystal_size_min 0.11
_refine_diff_density_max 4.524
_refine_diff_density_min -2.849
_refine_diff_density_rms 0.321
_refine_ls_extinction_method none
_refine_ls_goodness_of_fit_ref 1.058
_refine_ls_hydrogen_treatment constr
_refine_ls_matrix_type full
_refine_ls_number_parameters 256
_refine_ls_number_reflns 3730
_refine_ls_number_restraints 252
_refine_ls_restrained_S_all 1.024
_refine_ls_R_factor_all 0.0644
_refine_ls_R_factor_gt 0.0568
_refine_ls_shift/su_max 0.000
_refine_ls_shift/su_mean 0.000
_refine_ls_structure_factor_coef Fsqd
_refine_ls_weighting_details 'calc w=1/[\s^2^(Fo^2^)+(0.1069P)^2^+0.0000P] where P=(Fo^2^+2Fc^2^)/3'
_refine_ls_weighting_scheme calc
_refine_ls_wR_factor_gt 0.1493
_refine_ls_wR_factor_ref 0.1599
_reflns_number_gt 3104
_reflns_number_total 3730
_reflns_threshold_expression >2sigma(I)
_cod_data_source_file ICA-2013-394-488-493-2.cif
_cod_data_source_block 2
_cod_original_sg_symbol_H-M P2(1)/c
_cod_database_code 1512830

loop_
_symmetry_equiv_pos_as_xyz
'x, y, z'
'-x, y+1/2, -z+1/2'
'-x, -y, -z'
'x, -y-1/2, z-1/2'

loop_
_atom_site_label
_atom_site_type_symbol
_atom_site_fract_x
_atom_site_fract_y
_atom_site_fract_z
_atom_site_U_iso_or_equiv
_atom_site_adp_type
_atom_site_occupancy
_atom_site_symmetry_multiplicity
_atom_site_calc_flag
_atom_site_refinement_flags
C1 C 0.3062(4) 0.4767(8) 0.1955(5) 0.0229(14) Uani 1 1 d U
C2 C 0.2897(5) 0.5544(9) 0.0272(6) 0.0273(16) Uani 1 1 d U
H2 H 0.2645 0.5869 -0.0365 0.033 Uiso 1 1 calc R
C3 C 0.3672(5) 0.5295(9) 0.0484(5) 0.0266(16) Uani 1 1 d U
H3 H 0.4064 0.5420 0.0035 0.032 Uiso 1 1 calc R
C4 C 0.4452(5) 0.4396(8) 0.2135(6) 0.0200(14) Uani 1 1 d U
C5 C 0.5762(5) 0.4176(8) 0.2351(7) 0.0285(18) Uani 1 1 d U
H5 H 0.6254 0.4261 0.2103 0.034 Uiso 1 1 calc R
C6 C 0.5709(5) 0.3641(10) 0.3369(6) 0.0331(17) Uani 1 1 d U
H6 H 0.6157 0.3370 0.3799 0.040 Uiso 1 1 calc R
C7 C 0.4984(5) 0.3531(9) 0.3708(6) 0.0272(16) Uani 1 1 d U
H7 H 0.4940 0.3183 0.4383 0.033 Uiso 1 1 calc R
C8 C 0.1706(5) 0.5431(10) 0.1274(5) 0.0243(15) Uani 1 1 d U
C9 C 0.1455(5) 0.6756(9) 0.1541(6) 0.0315(17) Uani 1 1 d U
C10 C 0.0650(5) 0.6900(10) 0.1686(6) 0.0357(18) Uani 1 1 d U
H10 H 0.0457 0.7781 0.1862 0.043 Uiso 1 1 calc R
C11 C 0.0156(6) 0.5780(9) 0.1573(7) 0.0332(19) Uani 1 1 d U
C12 C 0.0413(5) 0.4458(10) 0.1301(6) 0.0301(16) Uani 1 1 d U
H12 H 0.0061 0.3704 0.1229 0.036 Uiso 1 1 calc R
C13 C 0.1212(5) 0.4240(8) 0.1132(6) 0.0257(17) Uani 1 1 d U
C14 C 0.1499(6) 0.2830(9) 0.0830(7) 0.037(2) Uani 1 1 d U
H14A H 0.1828 0.2938 0.0268 0.056 Uiso 1 1 calc R
H14B H 0.1058 0.2237 0.0598 0.056 Uiso 1 1 calc R
H14C H 0.1796 0.2403 0.1429 0.056 Uiso 1 1 calc R
C15 C 0.1999(6) 0.8022(11) 0.1665(8) 0.048(2) Uani 1 1 d U
H15A H 0.2536 0.7703 0.1739 0.072 Uiso 1 1 calc R
H15B H 0.1896 0.8549 0.2281 0.072 Uiso 1 1 calc R
H15C H 0.1909 0.8618 0.1053 0.072 Uiso 1 1 calc R
C16 C -0.0723(6) 0.5951(10) 0.1773(10) 0.048(3) Uani 1 1 d U
H16A H -0.0764 0.5974 0.2520 0.072 Uiso 1 1 calc R
H16B H -0.1022 0.5165 0.1465 0.072 Uiso 1 1 calc R
H16C H -0.0926 0.6819 0.1459 0.072 Uiso 1 1 calc R
C17 C 0.2058(5) 0.4578(9) 0.3827(6) 0.0286(16) Uani 1 1 d U
C18 C 0.2813(4) 0.2212(8) 0.3232(5) 0.0209(14) Uani 1 1 d U
C19 C 0.3397(5) 0.3579(8) 0.5055(6) 0.0266(16) Uani 1 1 d U
Cl1 Cl 0.35837(13) 0.6578(2) 0.39493(14) 0.0349(5) Uani 1 1 d U
N1 N 0.4321(4) 0.3913(7) 0.3094(5) 0.0218(13) Uani 1 1 d U
N2 N 0.5123(4) 0.4562(8) 0.1734(5) 0.0269(13) Uani 1 1 d U
N3 N 0.3761(4) 0.4805(6) 0.1531(4) 0.0212(12) Uani 1 1 d U
N4 N 0.2539(4) 0.5229(7) 0.1173(4) 0.0228(13) Uani 1 1 d U
O1 O 0.2631(4) 0.1052(6) 0.3039(5) 0.0313(14) Uani 1 1 d U
O2 O 0.1457(4) 0.4867(7) 0.3985(5) 0.0483(17) Uani 1 1 d U
O3 O 0.3562(4) 0.3249(6) 0.5910(4) 0.0436(16) Uani 1 1 d U
Re1 Re 0.313015(17) 0.41113(3) 0.356536(19) 0.02080(18) Uani 1 1 d U

loop_
_atom_site_aniso_label
_atom_site_aniso_U_11
_atom_site_aniso_U_22
_atom_site_aniso_U_33
_atom_site_aniso_U_23
_atom_site_aniso_U_13
_atom_site_aniso_U_12
C1 0.031(3) 0.021(4) 0.017(3) 0.000(3) 0.003(3) -0.007(3)
C2 0.036(4) 0.031(4) 0.014(3) 0.003(3) 0.000(3) 0.000(4)
C3 0.035(4) 0.033(5) 0.012(3) 0.002(3) 0.008(3) 0.001(3)
C4 0.029(3) 0.013(3) 0.016(3) -0.002(3) -0.003(3) -0.002(3)
C5 0.030(4) 0.033(5) 0.023(4) -0.002(3) 0.004(3) -0.001(3)
C6 0.032(4) 0.040(5) 0.026(4) -0.003(4) 0.001(3) 0.005(4)
C7 0.039(4) 0.027(4) 0.015(3) 0.003(3) 0.000(3) -0.006(3)
C8 0.029(3) 0.030(4) 0.014(3) 0.000(3) 0.002(3) 0.001(3)
C9 0.036(4) 0.031(4) 0.028(4) 0.002(3) 0.005(3) 0.002(3)
C10 0.045(4) 0.032(4) 0.031(4) 0.001(4) 0.008(4) 0.006(3)
C11 0.035(4) 0.048(5) 0.019(4) 0.003(3) 0.010(4) 0.009(3)
C12 0.031(4) 0.037(4) 0.021(4) 0.001(3) 0.001(3) 0.004(3)
C13 0.025(4) 0.035(4) 0.016(4) 0.001(3) -0.002(3) 0.003(3)
C14 0.045(5) 0.027(4) 0.039(5) -0.006(4) 0.005(4) -0.003(3)
C15 0.049(5) 0.032(5) 0.064(6) -0.017(5) 0.008(5) 0.002(4)
C16 0.035(5) 0.056(7) 0.055(7) 0.006(4) 0.012(5) 0.011(4)
C17 0.037(4) 0.028(4) 0.023(4) 0.004(3) 0.010(3) 0.008(3)
C18 0.030(4) 0.019(3) 0.015(3) 0.005(3) 0.006(3) 0.010(3)
C19 0.044(4) 0.019(4) 0.019(3) 0.003(3) 0.018(3) -0.001(3)
Cl1 0.0640(14) 0.0226(10) 0.0183(9) -0.0032(7) 0.0053(9) -0.0032(9)
N1 0.030(3) 0.025(3) 0.010(3) -0.004(2) 0.003(2) -0.002(2)
N2 0.031(3) 0.031(4) 0.020(3) 0.003(3) 0.008(2) -0.004(3)
N3 0.033(3) 0.019(3) 0.011(3) 0.001(2) 0.000(2) 0.001(3)
N4 0.035(3) 0.024(3) 0.010(3) 0.003(2) 0.003(2) -0.001(3)
O1 0.035(3) 0.022(3) 0.035(3) -0.004(2) -0.003(3) -0.001(2)
O2 0.047(4) 0.057(5) 0.045(4) 0.015(3) 0.022(3) 0.018(3)
O3 0.076(5) 0.041(4) 0.013(3) 0.009(2) 0.004(3) -0.010(3)
Re1 0.0314(3) 0.0213(3) 0.0105(2) 0.00146(9) 0.00600(16) 0.00069(10)

loop_
_atom_type_symbol
_atom_type_description
_atom_type_scat_dispersion_real
_atom_type_scat_dispersion_imag
_atom_type_scat_source
C C 0.0033 0.0016 'International Tables Vol C Tables 4.2.6.8 and 6.1.1.4'
H H 0.0000 0.0000 'International Tables Vol C Tables 4.2.6.8 and 6.1.1.4'
Cl Cl 0.1484 0.1585 'International Tables Vol C Tables 4.2.6.8 and 6.1.1.4'
N N 0.0061 0.0033 'International Tables Vol C Tables 4.2.6.8 and 6.1.1.4'
O O 0.0106 0.0060 'International Tables Vol C Tables 4.2.6.8 and 6.1.1.4'
Re Re -1.0185 7.2310 'International Tables Vol C Tables 4.2.6.8 and 6.1.1.4'

loop_
_geom_angle_atom_site_label_1
_geom_angle_atom_site_label_2
_geom_angle_atom_site_label_3
_geom_angle
N4 C1 N3 104.0(6)
N4 C1 Re1 140.7(6)
N3 C1 Re1 115.2(5)
C3 C2 N4 107.8(6)
C3 C2 H2 126.1
N4 C2 H2 126.1
C2 C3 N3 104.8(6)
C2 C3 H3 127.6
N3 C3 H3 127.6
N2 C4 N1 128.9(7)
N2 C4 N3 118.5(7)
N1 C4 N3 112.5(7)
N2 C5 C6 121.2(8)
N2 C5 H5 119.4
C6 C5 H5 119.4
C7 C6 C5 118.0(8)
C7 C6 H6 121.0
C5 C6 H6 121.0
N1 C7 C6 122.1(7)
N1 C7 H7 118.9
C6 C7 H7 118.9
C9 C8 C13 124.1(7)
C9 C8 N4 118.2(8)
C13 C8 N4 117.6(7)
C8 C9 C10 116.8(8)
C8 C9 C15 122.8(8)
C10 C9 C15 120.4(8)
C11 C10 C9 121.1(8)
C11 C10 H10 119.4
C9 C10 H10 119.4
C10 C11 C12 121.5(9)
C10 C11 C16 120.3(8)
C12 C11 C16 118.2(8)
C11 C12 C13 120.4(9)
C11 C12 H12 119.8
C13 C12 H12 119.8
C8 C13 C12 116.0(8)
C8 C13 C14 122.7(8)
C12 C13 C14 121.3(8)
C13 C14 H14A 109.5
C13 C14 H14B 109.5
H14A C14 H14B 109.5
C13 C14 H14C 109.5
H14A C14 H14C 109.5
H14B C14 H14C 109.5
C9 C15 H15A 109.5
C9 C15 H15B 109.5
H15A C15 H15B 109.5
C9 C15 H15C 109.5
H15A C15 H15C 109.5
H15B C15 H15C 109.5
C11 C16 H16A 109.5
C11 C16 H16B 109.5
H16A C16 H16B 109.5
C11 C16 H16C 109.5
H16A C16 H16C 109.5
H16B C16 H16C 109.5
O2 C17 Re1 178.5(9)
O1 C18 Re1 178.9(7)
O3 C19 Re1 178.5(7)
C4 N1 C7 114.0(7)
C4 N1 Re1 117.8(5)
C7 N1 Re1 127.6(5)
C4 N2 C5 115.8(7)
C1 N3 C4 120.2(6)
C1 N3 C3 111.8(6)
C4 N3 C3 128.0(6)
C1 N4 C2 111.5(7)
C1 N4 C8 124.1(6)
C2 N4 C8 124.3(6)
C18 Re1 C17 90.0(3)
C18 Re1 C19 90.4(3)
C17 Re1 C19 91.2(3)
C18 Re1 C1 94.2(3)
C17 Re1 C1 98.0(3)
C19 Re1 C1 169.7(3)
C18 Re1 N1 96.3(3)
C17 Re1 N1 170.0(3)
C19 Re1 N1 96.5(3)
C1 Re1 N1 73.9(3)
C18 Re1 Cl1 177.7(2)
C17 Re1 Cl1 92.0(3)
C19 Re1 Cl1 90.7(2)
C1 Re1 Cl1 84.4(2)
N1 Re1 Cl1 81.61(17)

loop_
_geom_bond_atom_site_label_1
_geom_bond_atom_site_label_2
_geom_bond_distance
C1 N4 1.340(10)
C1 N3 1.358(10)
C1 Re1 2.133(7)
C2 C3 1.344(11)
C2 N4 1.385(9)
C2 H2 0.9300
C3 N3 1.405(9)
C3 H3 0.9300
C4 N2 1.309(10)
C4 N1 1.344(10)
C4 N3 1.396(10)
C5 N2 1.329(11)
C5 C6 1.401(12)
C5 H5 0.9300
C6 C7 1.356(11)
C6 H6 0.9300
C7 N1 1.355(10)
C7 H7 0.9300
C8 C9 1.375(12)
C8 C13 1.405(12)
C8 N4 1.454(10)
C9 C10 1.412(12)
C9 C15 1.510(13)
C10 C11 1.350(13)
C10 H10 0.9300
C11 C12 1.377(12)
C11 C16 1.557(13)
C12 C13 1.417(12)
C12 H12 0.9300
C13 C14 1.481(11)
C14 H14A 0.9600
C14 H14B 0.9600
C14 H14C 0.9600
C15 H15A 0.9600
C15 H15B 0.9600
C15 H15C 0.9600
C16 H16A 0.9600
C16 H16B 0.9600
C16 H16C 0.9600
C17 O2 1.099(10)
C17 Re1 1.945(8)
C18 O1 1.157(9)
C18 Re1 1.906(8)
C19 O3 1.139(9)
C19 Re1 1.969(7)
Cl1 Re1 2.484(3)
N1 Re1 2.186(7)

loop_
_geom_torsion_atom_site_label_1
_geom_torsion_atom_site_label_2
_geom_torsion_atom_site_label_3
_geom_torsion_atom_site_label_4
_geom_torsion
N4 C2 C3 N3 0.8(9)
N2 C5 C6 C7 -0.1(13)
C5 C6 C7 N1 0.4(13)
C13 C8 C9 C10 0.6(11)
N4 C8 C9 C10 -176.8(7)
C13 C8 C9 C15 -178.7(8)
N4 C8 C9 C15 3.9(11)
C8 C9 C10 C11 0.4(12)
C15 C9 C10 C11 179.7(8)
C9 C10 C11 C12 -0.8(13)
C9 C10 C11 C16 178.0(8)
C10 C11 C12 C13 0.0(13)
C16 C11 C12 C13 -178.7(8)
C9 C8 C13 C12 -1.3(11)
N4 C8 C13 C12 176.2(7)
C9 C8 C13 C14 179.1(8)
N4 C8 C13 C14 -3.4(11)
C11 C12 C13 C8 0.9(11)
C11 C12 C13 C14 -179.5(8)
N2 C4 N1 C7 -1.2(12)
N3 C4 N1 C7 -178.8(6)
N2 C4 N1 Re1 170.3(7)
N3 C4 N1 Re1 -7.3(8)
C6 C7 N1 C4 0.2(11)
C6 C7 N1 Re1 -170.3(7)
N1 C4 N2 C5 1.5(12)
N3 C4 N2 C5 178.9(6)
C6 C5 N2 C4 -0.7(11)
N4 C1 N3 C4 179.6(6)
Re1 C1 N3 C4 1.6(9)
N4 C1 N3 C3 0.1(8)
Re1 C1 N3 C3 -177.8(5)
N2 C4 N3 C1 -174.1(7)
N1 C4 N3 C1 3.8(10)
N2 C4 N3 C3 5.2(11)
N1 C4 N3 C3 -176.9(7)
C2 C3 N3 C1 -0.6(9)
C2 C3 N3 C4 180.0(7)
N3 C1 N4 C2 0.4(9)
Re1 C1 N4 C2 177.5(7)
N3 C1 N4 C8 -177.2(7)
Re1 C1 N4 C8 -0.2(13)
C3 C2 N4 C1 -0.8(10)
C3 C2 N4 C8 176.8(7)
C9 C8 N4 C1 93.8(9)
C13 C8 N4 C1 -83.8(9)
C9 C8 N4 C2 -83.5(9)
C13 C8 N4 C2 98.9(9)
O1 C18 Re1 C17 -137(38)
O1 C18 Re1 C19 -46(38)
O1 C18 Re1 C1 125(38)
O1 C18 Re1 N1 51(38)
O1 C18 Re1 Cl1 74(39)
O2 C17 Re1 C18 166(30)
O2 C17 Re1 C19 75(30)
O2 C17 Re1 C1 -100(30)
O2 C17 Re1 N1 -65(31)
O2 C17 Re1 Cl1 -16(30)
O3 C19 Re1 C18 57(30)
O3 C19 Re1 C17 147(30)
O3 C19 Re1 C1 -60(31)
O3 C19 Re1 N1 -40(30)
O3 C19 Re1 Cl1 -121(30)
N4 C1 Re1 C18 83.8(9)
N3 C1 Re1 C18 -99.3(6)
N4 C1 Re1 C17 -6.8(9)
N3 C1 Re1 C17 170.1(6)
N4 C1 Re1 C19 -160.2(14)
N3 C1 Re1 C19 17(2)
N4 C1 Re1 N1 179.2(9)
N3 C1 Re1 N1 -4.0(5)
N4 C1 Re1 Cl1 -98.0(9)
N3 C1 Re1 Cl1 78.9(5)
C4 N1 Re1 C18 98.8(6)
C7 N1 Re1 C18 -91.0(6)
C4 N1 Re1 C17 -29.9(18)
C7 N1 Re1 C17 140.3(16)
C4 N1 Re1 C19 -170.0(6)
C7 N1 Re1 C19 0.2(7)
C4 N1 Re1 C1 6.3(5)
C7 N1 Re1 C1 176.5(7)
C4 N1 Re1 Cl1 -80.3(5)
C7 N1 Re1 Cl1 89.9(6)
